data_2227195
loop_
_publ_author_name
'Ranjith, S.'
'Thirunarayanan, A.'
'Raja, S.'
'Rajakumar, P.'
'SubbiahPandi, A.'

_publ_section_title
;
 (<i>E</i>)-1-[4-(Prop-2-yn-1-yloxy)phenyl]-3-(3,4,5-trimethoxyphenyl)prop-2-en-1-one
;
_journal_coeditor_code BT5297
_journal_issue 9
_journal_name_full 'Acta Crystallographica Section E'
_journal_page_first o2261
_journal_page_last o2262
_journal_paper_doi 10.1107/S1600536810031193
_journal_volume 66
_journal_year 2010
_chemical_formula_iupac 'C21 H20 O5'
_chemical_formula_moiety 'C21 H20 O5'
_chemical_formula_sum 'C21 H20 O5'
_chemical_formula_weight 352.37
_chemical_name_systematic
;
(<i>E</i>)-1-[4-(Prop-2-yn-1-yloxy)phenyl]-3-(3,4,5-trimethoxyphenyl)prop-
2-en-1-one
;
_space_group_IT_number 14
_symmetry_cell_setting monoclinic
_symmetry_space_group_name_Hall '-P 2yn'
_symmetry_space_group_name_H-M 'P 1 21/n 1'
_atom_sites_solution_hydrogens geom
_atom_sites_solution_primary direct
_atom_sites_solution_secondary difmap
_audit_creation_method SHELXL-97
_cell_angle_alpha 90.00
_cell_angle_beta 107.763(5)
_cell_angle_gamma 90.00
_cell_formula_units_Z 4
_cell_length_a 11.6344(8)
_cell_length_b 11.5970(7)
_cell_length_c 14.4169(12)
_cell_measurement_reflns_used 4556
_cell_measurement_temperature 293(2)
_cell_measurement_theta_max 28.3
_cell_measurement_theta_min 2.0
_cell_volume 1852.5(2)
_computing_cell_refinement 'SAINT (Bruker, 2004)'
_computing_data_collection 'APEX2 (Bruker, 2004)'
_computing_data_reduction 'SAINT (Bruker, 2004)'
_computing_molecular_graphics 'ORTEP-3 (Farrugia, 1997)'
_computing_publication_material 'SHELXL97 (Sheldrick, 2008) and  PLATON (Spek, 2009)'
_computing_structure_refinement 'SHELXL97 (Sheldrick, 2008)'
_computing_structure_solution 'SHELXS97 (Sheldrick, 2008)'
_diffrn_ambient_temperature 293(2)
_diffrn_measured_fraction_theta_full 1.000
_diffrn_measured_fraction_theta_max 0.993
_diffrn_measurement_device_type 'Bruker APEXII CCD area-detector diffractometer'
_diffrn_measurement_method '\w and \f scans'
_diffrn_radiation_monochromator graphite
_diffrn_radiation_source 'fine-focus sealed tube'
_diffrn_radiation_type MoK\a
_diffrn_radiation_wavelength 0.71073
_diffrn_reflns_av_R_equivalents 0.0225
_diffrn_reflns_av_sigmaI/netI 0.0199
_diffrn_reflns_limit_h_max 15
_diffrn_reflns_limit_h_min -13
_diffrn_reflns_limit_k_max 15
_diffrn_reflns_limit_k_min -13
_diffrn_reflns_limit_l_max 14
_diffrn_reflns_limit_l_min -19
_diffrn_reflns_number 17592
_diffrn_reflns_theta_full 25.00
_diffrn_reflns_theta_max 28.26
_diffrn_reflns_theta_min 1.98
_exptl_absorpt_coefficient_mu 0.090
_exptl_absorpt_correction_T_max 0.985
_exptl_absorpt_correction_T_min 0.981
_exptl_absorpt_correction_type multi-scan
_exptl_absorpt_process_details '(SADABS; Sheldrick, 1996)'
_exptl_crystal_colour 'white crystalline'
_exptl_crystal_density_diffrn 1.263
_exptl_crystal_density_method 'not measured'
_exptl_crystal_description Block
_exptl_crystal_F_000 744
_exptl_crystal_size_max 0.25
_exptl_crystal_size_mid 0.22
_exptl_crystal_size_min 0.19
_refine_diff_density_max 0.230
_refine_diff_density_min -0.185
_refine_ls_extinction_method none
_refine_ls_goodness_of_fit_ref 1.028
_refine_ls_hydrogen_treatment mixed
_refine_ls_matrix_type full
_refine_ls_number_parameters 242
_refine_ls_number_reflns 4556
_refine_ls_number_restraints 0
_refine_ls_restrained_S_all 1.028
_refine_ls_R_factor_all 0.0596
_refine_ls_R_factor_gt 0.0429
_refine_ls_shift/su_max 0.000
_refine_ls_shift/su_mean 0.000
_refine_ls_structure_factor_coef Fsqd
_refine_ls_weighting_details 'calc w=1/[\s^2^(Fo^2^)+(0.0610P)^2^+0.3720P] where P=(Fo^2^+2Fc^2^)/3'
_refine_ls_weighting_scheme calc
_refine_ls_wR_factor_gt 0.1153
_refine_ls_wR_factor_ref 0.1280
_reflns_number_gt 3382
_reflns_number_total 4556
_reflns_threshold_expression I>2\s(I)
_cod_data_source_file bt5297.cif
_cod_data_source_block I
_cod_original_sg_symbol_H-M 'P 21/n'
_cod_database_code 2227195
_cod_database_fobs_code 2227195

loop_
_symmetry_equiv_pos_as_xyz
'x, y, z'
'-x+1/2, y+1/2, -z+1/2'
'-x, -y, -z'
'x-1/2, -y-1/2, z-1/2'

loop_
_atom_site_type_symbol
_atom_site_label
_atom_site_fract_x
_atom_site_fract_y
_atom_site_fract_z
_atom_site_U_iso_or_equiv
_atom_site_adp_type
_atom_site_calc_flag
_atom_site_refinement_flags
_atom_site_occupancy
_atom_site_disorder_assembly
_atom_site_disorder_group
C C1 0.66574(17) 0.75233(16) 0.97300(13) 0.0626(4) Uani d . 1 . .
C C2 0.62260(15) 0.70881(13) 0.89685(11) 0.0515(4) Uani d . 1 . .
C C3 0.56205(15) 0.65629(13) 0.80251(11) 0.0537(4) Uani d . 1 . .
H H3A 0.4755 0.6554 0.7911 0.064 Uiso calc R 1 . .
H H3B 0.5786 0.7004 0.7509 0.064 Uiso calc R 1 . .
C C4 0.55619(14) 0.47568(12) 0.72216(9) 0.0448(3) Uani d . 1 . .
C C5 0.46132(14) 0.51032(13) 0.64241(10) 0.0475(3) Uani d . 1 . .
H H5 0.4257 0.5822 0.6419 0.057 Uiso calc R 1 . .
C C6 0.42044(13) 0.43671(13) 0.56392(10) 0.0466(3) Uani d . 1 . .
H H6 0.3566 0.4598 0.5107 0.056 Uiso calc R 1 . .
C C7 0.47225(12) 0.32897(12) 0.56250(10) 0.0413(3) Uani d . 1 . .
C C8 0.56578(14) 0.29515(13) 0.64418(11) 0.0496(4) Uani d . 1 . .
H H8 0.6010 0.2230 0.6450 0.059 Uiso calc R 1 . .
C C9 0.60697(15) 0.36650(13) 0.72363(11) 0.0525(4) Uani d . 1 . .
H H9 0.6684 0.3421 0.7781 0.063 Uiso calc R 1 . .
C C10 0.42741(13) 0.25699(12) 0.47322(10) 0.0437(3) Uani d . 1 . .
C C11 0.50561(13) 0.16440(12) 0.45563(10) 0.0440(3) Uani d . 1 . .
H H11 0.5799 0.1498 0.5016 0.053 Uiso calc R 1 . .
C C12 0.47078(13) 0.10202(11) 0.37496(10) 0.0433(3) Uani d . 1 . .
H H12 0.3920 0.1139 0.3355 0.052 Uiso calc R 1 . .
C C13 0.54076(12) 0.01680(11) 0.34013(9) 0.0385(3) Uani d . 1 . .
C C14 0.49568(12) -0.01780(11) 0.24300(10) 0.0411(3) Uani d . 1 . .
H H14 0.4206 0.0082 0.2047 0.049 Uiso calc R 1 . .
C C15 0.56300(12) -0.09099(11) 0.20353(9) 0.0384(3) Uani d . 1 . .
C C16 0.67466(12) -0.13097(11) 0.26139(9) 0.0373(3) Uani d . 1 . .
C C17 0.71902(12) -0.09784(11) 0.35925(9) 0.0378(3) Uani d . 1 . .
C C18 0.65216(12) -0.02431(11) 0.39853(9) 0.0389(3) Uani d . 1 . .
H H18 0.6814 -0.0024 0.4636 0.047 Uiso calc R 1 . .
C C19 0.41300(14) -0.09359(15) 0.04783(11) 0.0557(4) Uani d . 1 . .
H H19A 0.3518 -0.1213 0.0743 0.084 Uiso calc R 1 . .
H H19B 0.3999 -0.1253 -0.0161 0.084 Uiso calc R 1 . .
H H19C 0.4094 -0.0110 0.0438 0.084 Uiso calc R 1 . .
C C20 0.73073(19) -0.32061(14) 0.24124(15) 0.0709(5) Uani d . 1 . .
H H20A 0.7478 -0.3316 0.3101 0.106 Uiso calc R 1 . .
H H20B 0.7867 -0.3647 0.2186 0.106 Uiso calc R 1 . .
H H20C 0.6499 -0.3457 0.2083 0.106 Uiso calc R 1 . .
C C21 0.88002(15) -0.10781(15) 0.50787(11) 0.0560(4) Uani d . 1 . .
H H21A 0.8881 -0.0254 0.5118 0.084 Uiso calc R 1 . .
H H21B 0.9580 -0.1428 0.5342 0.084 Uiso calc R 1 . .
H H21C 0.8280 -0.1327 0.5445 0.084 Uiso calc R 1 . .
O O1 0.60592(11) 0.54149(9) 0.80317(7) 0.0595(3) Uani d . 1 . .
O O2 0.33027(10) 0.27793(11) 0.41288(9) 0.0656(3) Uani d . 1 . .
O O3 0.52865(9) -0.12805(9) 0.10934(7) 0.0508(3) Uani d . 1 . .
O O4 0.74235(9) -0.20129(9) 0.22148(7) 0.0471(3) Uani d . 1 . .
O O5 0.82941(9) -0.14134(9) 0.40858(7) 0.0513(3) Uani d . 1 . .
H H1 0.6977(17) 0.7866(17) 1.0333(15) 0.081(6) Uiso d . 1 . .

loop_
_atom_site_aniso_label
_atom_site_aniso_U_11
_atom_site_aniso_U_22
_atom_site_aniso_U_33
_atom_site_aniso_U_12
_atom_site_aniso_U_13
_atom_site_aniso_U_23
C1 0.0697(11) 0.0595(10) 0.0548(10) 0.0012(8) 0.0136(8) -0.0162(8)
C2 0.0608(9) 0.0438(8) 0.0507(8) 0.0022(7) 0.0183(7) -0.0053(6)
C3 0.0695(10) 0.0430(8) 0.0446(8) 0.0057(7) 0.0114(7) -0.0059(6)
C4 0.0563(8) 0.0421(7) 0.0354(6) 0.0020(6) 0.0133(6) -0.0037(5)
C5 0.0540(8) 0.0393(7) 0.0469(7) 0.0079(6) 0.0120(6) -0.0060(6)
C6 0.0440(8) 0.0470(8) 0.0461(7) 0.0050(6) 0.0098(6) -0.0068(6)
C7 0.0416(7) 0.0409(7) 0.0447(7) -0.0006(6) 0.0182(6) -0.0073(6)
C8 0.0623(9) 0.0397(7) 0.0478(8) 0.0110(7) 0.0185(7) -0.0008(6)
C9 0.0627(9) 0.0499(8) 0.0403(7) 0.0129(7) 0.0085(7) -0.0003(6)
C10 0.0413(7) 0.0422(7) 0.0507(8) -0.0013(6) 0.0185(6) -0.0099(6)
C11 0.0436(7) 0.0417(7) 0.0489(7) 0.0035(6) 0.0176(6) -0.0060(6)
C12 0.0442(7) 0.0384(7) 0.0506(7) 0.0023(6) 0.0195(6) -0.0047(6)
C13 0.0439(7) 0.0328(6) 0.0431(7) -0.0010(5) 0.0198(6) -0.0042(5)
C14 0.0397(7) 0.0394(7) 0.0439(7) 0.0017(6) 0.0125(6) -0.0047(5)
C15 0.0436(7) 0.0360(6) 0.0361(6) -0.0032(5) 0.0130(5) -0.0056(5)
C16 0.0440(7) 0.0315(6) 0.0398(6) 0.0017(5) 0.0179(5) -0.0037(5)
C17 0.0442(7) 0.0322(6) 0.0377(6) 0.0022(5) 0.0134(5) 0.0011(5)
C18 0.0494(8) 0.0360(6) 0.0334(6) 0.0003(5) 0.0158(5) -0.0031(5)
C19 0.0524(9) 0.0623(10) 0.0454(8) -0.0042(7) 0.0047(7) -0.0069(7)
C20 0.0933(14) 0.0419(9) 0.0845(13) 0.0139(9) 0.0375(11) -0.0095(8)
C21 0.0565(9) 0.0602(9) 0.0436(8) 0.0056(8) 0.0038(7) -0.0048(7)
O1 0.0829(8) 0.0467(6) 0.0391(5) 0.0131(5) 0.0040(5) -0.0076(4)
O2 0.0459(6) 0.0703(8) 0.0715(8) 0.0109(5) 0.0043(5) -0.0307(6)
O3 0.0498(6) 0.0608(6) 0.0380(5) 0.0056(5) 0.0077(4) -0.0136(4)
O4 0.0528(6) 0.0460(6) 0.0470(5) 0.0071(4) 0.0218(4) -0.0092(4)
O5 0.0522(6) 0.0549(6) 0.0414(5) 0.0158(5) 0.0063(4) -0.0068(4)

loop_
_atom_type_symbol
_atom_type_description
_atom_type_scat_dispersion_real
_atom_type_scat_dispersion_imag
_atom_type_scat_source
C C 0.0033 0.0016 'International Tables Vol C Tables 4.2.6.8 and 6.1.1.4'
H H 0.0000 0.0000 'International Tables Vol C Tables 4.2.6.8 and 6.1.1.4'
O O 0.0106 0.0060 'International Tables Vol C Tables 4.2.6.8 and 6.1.1.4'

loop_
_geom_angle_atom_site_label_1
_geom_angle_atom_site_label_2
_geom_angle_atom_site_label_3
_geom_angle_site_symmetry_1
_geom_angle_site_symmetry_3
_geom_angle
_geom_angle_publ_flag
C2 C1 H1 . . 178.4(12) ?
C1 C2 C3 . . 176.70(18) ?
O1 C3 C2 . . 108.27(12) ?
O1 C3 H3A . . 110.0 ?
C2 C3 H3A . . 110.0 ?
O1 C3 H3B . . 110.0 ?
C2 C3 H3B . . 110.0 ?
H3A C3 H3B . . 108.4 ?
O1 C4 C5 . . 124.63(13) ?
O1 C4 C9 . . 115.27(12) ?
C5 C4 C9 . . 120.09(13) ?
C6 C5 C4 . . 119.20(13) ?
C6 C5 H5 . . 120.4 ?
C4 C5 H5 . . 120.4 ?
C5 C6 C7 . . 121.68(13) ?
C5 C6 H6 . . 119.2 ?
C7 C6 H6 . . 119.2 ?
C6 C7 C8 . . 118.08(12) ?
C6 C7 C10 . . 118.53(13) ?
C8 C7 C10 . . 123.37(12) ?
C9 C8 C7 . . 121.21(13) ?
C9 C8 H8 . . 119.4 ?
C7 C8 H8 . . 119.4 ?
C8 C9 C4 . . 119.68(14) ?
C8 C9 H9 . . 120.2 ?
C4 C9 H9 . . 120.2 ?
O2 C10 C11 . . 120.41(12) ?
O2 C10 C7 . . 120.54(12) ?
C11 C10 C7 . . 118.94(12) ?
C12 C11 C10 . . 120.54(13) ?
C12 C11 H11 . . 119.7 ?
C10 C11 H11 . . 119.7 ?
C11 C12 C13 . . 128.12(13) ?
C11 C12 H12 . . 115.9 ?
C13 C12 H12 . . 115.9 ?
C14 C13 C18 . . 120.15(12) ?
C14 C13 C12 . . 117.40(12) ?
C18 C13 C12 . . 122.34(12) ?
C15 C14 C13 . . 120.02(12) ?
C15 C14 H14 . . 120.0 ?
C13 C14 H14 . . 120.0 ?
O3 C15 C14 . . 124.77(12) ?
O3 C15 C16 . . 115.37(11) ?
C14 C15 C16 . . 119.86(12) ?
O4 C16 C15 . . 119.71(11) ?
O4 C16 C17 . . 120.13(12) ?
C15 C16 C17 . . 120.15(11) ?
O5 C17 C18 . . 124.90(11) ?
O5 C17 C16 . . 115.08(11) ?
C18 C17 C16 . . 120.01(12) ?
C17 C18 C13 . . 119.80(11) ?
C17 C18 H18 . . 120.1 ?
C13 C18 H18 . . 120.1 ?
O3 C19 H19A . . 109.5 ?
O3 C19 H19B . . 109.5 ?
H19A C19 H19B . . 109.5 ?
O3 C19 H19C . . 109.5 ?
H19A C19 H19C . . 109.5 ?
H19B C19 H19C . . 109.5 ?
O4 C20 H20A . . 109.5 ?
O4 C20 H20B . . 109.5 ?
H20A C20 H20B . . 109.5 ?
O4 C20 H20C . . 109.5 ?
H20A C20 H20C . . 109.5 ?
H20B C20 H20C . . 109.5 ?
O5 C21 H21A . . 109.5 ?
O5 C21 H21B . . 109.5 ?
H21A C21 H21B . . 109.5 ?
O5 C21 H21C . . 109.5 ?
H21A C21 H21C . . 109.5 ?
H21B C21 H21C . . 109.5 ?
C4 O1 C3 . . 117.30(11) ?
C15 O3 C19 . . 117.78(11) ?
C16 O4 C20 . . 112.95(12) ?
C17 O5 C21 . . 117.28(11) ?

loop_
_geom_bond_atom_site_label_1
_geom_bond_atom_site_label_2
_geom_bond_site_symmetry_2
_geom_bond_distance
_geom_bond_publ_flag
C1 C2 . 1.173(2) ?
C1 H1 . 0.92(2) ?
C2 C3 . 1.460(2) ?
C3 O1 . 1.4248(18) ?
C3 H3A . 0.9700 ?
C3 H3B . 0.9700 ?
C4 O1 . 1.3670(16) ?
C4 C5 . 1.388(2) ?
C4 C9 . 1.395(2) ?
C5 C6 . 1.3810(19) ?
C5 H5 . 0.9300 ?
C6 C7 . 1.3901(19) ?
C6 H6 . 0.9300 ?
C7 C8 . 1.394(2) ?
C7 C10 . 1.4886(18) ?
C8 C9 . 1.375(2) ?
C8 H8 . 0.9300 ?
C9 H9 . 0.9300 ?
C10 O2 . 1.2220(18) ?
C10 C11 . 1.4784(18) ?
C11 C12 . 1.3239(19) ?
C11 H11 . 0.9300 ?
C12 C13 . 1.4632(17) ?
C12 H12 . 0.9300 ?
C13 C14 . 1.3960(18) ?
C13 C18 . 1.3965(19) ?
C14 C15 . 1.3890(18) ?
C14 H14 . 0.9300 ?
C15 O3 . 1.3628(15) ?
C15 C16 . 1.3918(19) ?
C16 O4 . 1.3758(15) ?
C16 C17 . 1.4001(17) ?
C17 O5 . 1.3610(16) ?
C17 C18 . 1.3862(17) ?
C18 H18 . 0.9300 ?
C19 O3 . 1.4242(18) ?
C19 H19A . 0.9600 ?
C19 H19B . 0.9600 ?
C19 H19C . 0.9600 ?
C20 O4 . 1.428(2) ?
C20 H20A . 0.9600 ?
C20 H20B . 0.9600 ?
C20 H20C . 0.9600 ?
C21 O5 . 1.4256(17) ?
C21 H21A . 0.9600 ?
C21 H21B . 0.9600 ?
C21 H21C . 0.9600 ?

loop_
_geom_hbond_atom_site_label_D
_geom_hbond_atom_site_label_H
_geom_hbond_atom_site_label_A
_geom_hbond_site_symmetry_A
_geom_hbond_distance_DH
_geom_hbond_distance_HA
_geom_hbond_distance_DA
_geom_hbond_angle_DHA
C12 H12 O2 1 0.93 2.42 2.7710(19) 102
C19 H19A O2 2_545 0.96 2.48 3.396(2) 161
C20 H20B Cg1 2_645 0.96 2.61 3.487(2) 152

loop_
_geom_torsion_atom_site_label_1
_geom_torsion_atom_site_label_2
_geom_torsion_atom_site_label_3
_geom_torsion_atom_site_label_4
_geom_torsion_site_symmetry_1
_geom_torsion_site_symmetry_2
_geom_torsion_site_symmetry_3
_geom_torsion_site_symmetry_4
_geom_torsion
_geom_torsion_publ_flag
O1 C4 C5 C6 . . . . 178.74(14) ?
C9 C4 C5 C6 . . . . -1.7(2) ?
C4 C5 C6 C7 . . . . -0.3(2) ?
C5 C6 C7 C8 . . . . 1.6(2) ?
C5 C6 C7 C10 . . . . -176.90(14) ?
C6 C7 C8 C9 . . . . -0.8(2) ?
C10 C7 C8 C9 . . . . 177.62(14) ?
C7 C8 C9 C4 . . . . -1.3(2) ?
O1 C4 C9 C8 . . . . -177.92(14) ?
C5 C4 C9 C8 . . . . 2.5(2) ?
C6 C7 C10 O2 . . . . -17.5(2) ?
C8 C7 C10 O2 . . . . 164.17(15) ?
C6 C7 C10 C11 . . . . 158.74(13) ?
C8 C7 C10 C11 . . . . -19.6(2) ?
O2 C10 C11 C12 . . . . -0.9(2) ?
C7 C10 C11 C12 . . . . -177.07(13) ?
C10 C11 C12 C13 . . . . 172.41(13) ?
C11 C12 C13 C14 . . . . -165.06(14) ?
C11 C12 C13 C18 . . . . 11.1(2) ?
C18 C13 C14 C15 . . . . -1.6(2) ?
C12 C13 C14 C15 . . . . 174.59(12) ?
C13 C14 C15 O3 . . . . -178.61(13) ?
C13 C14 C15 C16 . . . . 0.9(2) ?
O3 C15 C16 O4 . . . . 1.05(18) ?
C14 C15 C16 O4 . . . . -178.49(12) ?
O3 C15 C16 C17 . . . . 179.73(12) ?
C14 C15 C16 C17 . . . . 0.2(2) ?
O4 C16 C17 O5 . . . . -0.82(18) ?
C15 C16 C17 O5 . . . . -179.50(12) ?
O4 C16 C17 C18 . . . . 178.14(12) ?
C15 C16 C17 C18 . . . . -0.53(19) ?
O5 C17 C18 C13 . . . . 178.66(12) ?
C16 C17 C18 C13 . . . . -0.19(19) ?
C14 C13 C18 C17 . . . . 1.3(2) ?
C12 C13 C18 C17 . . . . -174.75(12) ?
C5 C4 O1 C3 . . . . -4.2(2) ?
C9 C4 O1 C3 . . . . 176.24(14) ?
C2 C3 O1 C4 . . . . 177.33(13) ?
C14 C15 O3 C19 . . . . -3.0(2) ?
C16 C15 O3 C19 . . . . 177.52(12) ?
C15 C16 O4 C20 . . . . -98.73(16) ?
C17 C16 O4 C20 . . . . 82.59(17) ?
C18 C17 O5 C21 . . . . -0.5(2) ?
C16 C17 O5 C21 . . . . 178.43(12) ?

loop_
_cod_related_entry_id
_cod_related_entry_database
_cod_related_entry_code
1 ChemSpider 24745731
